data_4329384
loop_
_publ_author_name
'David Pugh'
'Peter Marchand'
'Ivan P. Parkin'
'Claire J. Carmalt'

_publ_contact_author 'Claire J. Carmalt'
_publ_contact_author_address
;
Materials Chemistry Centre
University College London
20 Gordon Street
London
WC1H 0AJ
United Kingdom
;
_publ_contact_author_email c.j.carmalt@ucl.ac.uk
_publ_section_title
;
 Group 13 \b-Ketoiminate Compounds: Gallium Hydride Derivatives As
 Molecular Precursors to Thin Films of Ga2O3
;
_journal_name_full 'Inorganic Chemistry'
_journal_page_first 6385
_journal_page_last 6395
_journal_paper_doi 10.1021/ic3006794
_journal_volume 51
_journal_year 2012
_chemical_formula_moiety 'C10 H21 N2 O, Cl'
_chemical_formula_sum 'C10 H21 Cl N2 O'
_chemical_formula_weight 220.74
_chemical_name_systematic
;
 ?
;
_space_group_IT_number 4
_symmetry_cell_setting monoclinic
_symmetry_Int_Tables_number 4
_symmetry_space_group_name_Hall 'P 2yb'
_symmetry_space_group_name_H-M 'P 1 21 1'
_atom_sites_solution_hydrogens geom
_atom_sites_solution_primary direct
_atom_sites_solution_secondary difmap
_audit_creation_method SHELXL-97
_cell_angle_alpha 90.00
_cell_angle_beta 104.629(2)
_cell_angle_gamma 90.00
_cell_formula_units_Z 2
_cell_length_a 5.44500(10)
_cell_length_b 11.4384(3)
_cell_length_c 10.0709(3)
_cell_measurement_reflns_used 7513
_cell_measurement_temperature 120(2)
_cell_measurement_theta_max 27.48
_cell_measurement_theta_min 2.91
_cell_volume 606.90(3)
_computing_cell_refinement 'DENZO (Otwinowski & Minor, 1997) & COLLECT (Hooft, R.W.W., 1998)'
_computing_data_collection 'COLLECT (Hooft, R.W.W., 1998)'
_computing_data_reduction 'DENZO (Otwinowski & Minor, 1997) & COLLECT (Hooft, R.W.W., 1998)'
_computing_molecular_graphics 'ORTEP-III (Farrugia, 1997)'
_computing_publication_material 'PLATON (Spek, 2003), WinGX (Farrugia, 1999) and enCIFer (Allen et al., 2004).'
_computing_structure_refinement 'SHELXL-97 (Sheldrick, 1997)'
_computing_structure_solution 'SHELXS-97 (Sheldrick, 1997)'
_diffrn_ambient_temperature 120(2)
_diffrn_detector_area_resol_mean 9.091
_diffrn_measured_fraction_theta_full 0.993
_diffrn_measured_fraction_theta_max 0.993
_diffrn_measurement_device_type 'Bruker-Nonius Roper CCD camera on \k-goniostat'
_diffrn_measurement_method '\f & \w scans'
_diffrn_radiation_monochromator graphite
_diffrn_radiation_source 'Bruker-Nonius FR591 rotating anode'
_diffrn_radiation_type MoK\a
_diffrn_radiation_wavelength 0.71073
_diffrn_reflns_av_R_equivalents 0.0468
_diffrn_reflns_av_sigmaI/netI 0.0375
_diffrn_reflns_limit_h_max 6
_diffrn_reflns_limit_h_min -7
_diffrn_reflns_limit_k_max 14
_diffrn_reflns_limit_k_min -14
_diffrn_reflns_limit_l_max 13
_diffrn_reflns_limit_l_min -13
_diffrn_reflns_number 7150
_diffrn_reflns_theta_full 27.47
_diffrn_reflns_theta_max 27.47
_diffrn_reflns_theta_min 3.56
_diffrn_standards_number 0
_exptl_absorpt_coefficient_mu 0.289
_exptl_absorpt_correction_T_max 0.9606
_exptl_absorpt_correction_T_min 0.8548
_exptl_absorpt_correction_type multi-scan
_exptl_absorpt_process_details 'SADABS 2007/2 (Sheldrick, G.M., 2007)'
_exptl_crystal_colour colourless
_exptl_crystal_density_diffrn 1.208
_exptl_crystal_description 'cut slab'
_exptl_crystal_F_000 240
_exptl_crystal_size_max 0.56
_exptl_crystal_size_mid 0.41
_exptl_crystal_size_min 0.14
_refine_diff_density_max 0.971
_refine_diff_density_min -0.547
_refine_diff_density_rms 0.140
_refine_ls_abs_structure_details 'Flack H D (1983), Acta Cryst. A39, 876-881'
_refine_ls_abs_structure_Flack 0.1(3)
_refine_ls_extinction_method none
_refine_ls_goodness_of_fit_ref 1.118
_refine_ls_hydrogen_treatment mixed
_refine_ls_matrix_type full
_refine_ls_number_parameters 133
_refine_ls_number_reflns 1447
_refine_ls_number_restraints 2
_refine_ls_restrained_S_all 1.118
_refine_ls_R_factor_all 0.0888
_refine_ls_R_factor_gt 0.0874
_refine_ls_shift/su_max 0.003
_refine_ls_shift/su_mean 0.000
_refine_ls_structure_factor_coef Fsqd
_refine_ls_weighting_details 'calc w=1/[\s^2^(Fo^2^)+(0.0853P)^2^+4.7262P] where P=(Fo^2^+2Fc^2^)/3'
_refine_ls_weighting_scheme calc
_refine_ls_wR_factor_gt 0.2442
_refine_ls_wR_factor_ref 0.2449
_reflns_number_gt 1404
_reflns_number_total 1447
_reflns_threshold_expression I>2\s(I)
_cod_data_source_file ic3006794_si_002_1.cif
_cod_data_source_block L3-HCl
_cod_database_code 4329384

loop_
_symmetry_equiv_pos_as_xyz
'x, y, z'
'-x, y+1/2, -z'

loop_
_atom_site_label
_atom_site_type_symbol
_atom_site_fract_x
_atom_site_fract_y
_atom_site_fract_z
_atom_site_U_iso_or_equiv
_atom_site_adp_type
_atom_site_occupancy
_atom_site_symmetry_multiplicity
_atom_site_calc_flag
_atom_site_refinement_flags
C1 C 0.5800(17) 0.8910(8) -0.0583(10) 0.0234(18) Uani 1 1 d .
H1A H 0.4974 0.9678 -0.0720 0.035 Uiso 1 1 calc R
H1B H 0.5772 0.8563 -0.1477 0.035 Uiso 1 1 calc R
H1C H 0.7562 0.9001 -0.0049 0.035 Uiso 1 1 calc R
C2 C 0.4387(16) 0.8115(7) 0.0188(8) 0.0162(11) Uani 1 1 d .
C3 C 0.2221(14) 0.7518(10) -0.0571(8) 0.0204(16) Uani 1 1 d .
H3 H 0.1715 0.7639 -0.1536 0.024 Uiso 1 1 calc R
C4 C 0.0792(15) 0.6767(7) 0.0007(8) 0.0162(11) Uani 1 1 d .
C5 C -0.1482(16) 0.6142(8) -0.0870(8) 0.0187(17) Uani 1 1 d .
H5A H -0.1138 0.5301 -0.0862 0.028 Uiso 1 1 calc R
H5B H -0.1826 0.6436 -0.1814 0.028 Uiso 1 1 calc R
H5C H -0.2962 0.6284 -0.0505 0.028 Uiso 1 1 calc R
C6 C -0.0101(16) 0.5829(7) 0.2066(8) 0.0177(16) Uani 1 1 d .
H6A H -0.0634 0.5104 0.1534 0.021 Uiso 1 1 calc R
H6B H -0.1649 0.6265 0.2109 0.021 Uiso 1 1 calc R
C7 C 0.1370(16) 0.5519(8) 0.3489(8) 0.0171(16) Uani 1 1 d .
H7A H 0.2179 0.6229 0.3969 0.020 Uiso 1 1 calc R
H7B H 0.2724 0.4953 0.3447 0.020 Uiso 1 1 calc R
C8 C -0.0407(16) 0.4986(8) 0.4274(8) 0.0174(16) Uani 1 1 d .
H8A H -0.1559 0.5602 0.4455 0.021 Uiso 1 1 calc R
H8B H -0.1462 0.4380 0.3696 0.021 Uiso 1 1 calc R
C9 C 0.2569(17) 0.5327(8) 0.6542(8) 0.0215(18) Uani 1 1 d .
H9A H 0.1484 0.5963 0.6715 0.032 Uiso 1 1 calc R
H9B H 0.3847 0.5643 0.6108 0.032 Uiso 1 1 calc R
H9C H 0.3416 0.4954 0.7413 0.032 Uiso 1 1 calc R
C10 C -0.0855(17) 0.3893(8) 0.6295(9) 0.0188(16) Uani 1 1 d .
H10A H 0.0065 0.3564 0.7179 0.028 Uiso 1 1 calc R
H10B H -0.1775 0.3269 0.5709 0.028 Uiso 1 1 calc R
H10C H -0.2062 0.4483 0.6444 0.028 Uiso 1 1 calc R
N1 N 0.1413(13) 0.6537(6) 0.1375(7) 0.0155(13) Uani 1 1 d D
N2 N 0.0983(14) 0.4446(6) 0.5614(7) 0.0149(14) Uani 1 1 d .
O1 O 0.5199(12) 0.8038(5) 0.1461(6) 0.0221(13) Uani 1 1 d .
Cl1 Cl 0.6724(4) 0.74457(18) 0.56191(19) 0.0213(5) Uani 1 1 d .
H1 H 0.306(9) 0.678(10) 0.186(9) 0.02(2) Uiso 1 1 d D
H2 H 0.205(17) 0.384(9) 0.545(9) 0.01(2) Uiso 1 1 d .

loop_
_atom_site_aniso_label
_atom_site_aniso_U_11
_atom_site_aniso_U_22
_atom_site_aniso_U_33
_atom_site_aniso_U_23
_atom_site_aniso_U_13
_atom_site_aniso_U_12
C1 0.024(4) 0.015(4) 0.032(5) 0.001(4) 0.010(4) -0.002(3)
C2 0.024(3) 0.006(2) 0.019(3) -0.002(2) 0.007(2) 0.006(2)
C3 0.023(3) 0.023(4) 0.015(3) 0.006(4) 0.005(3) 0.004(4)
C4 0.024(3) 0.006(2) 0.019(3) -0.002(2) 0.007(2) 0.006(2)
C5 0.025(4) 0.019(4) 0.011(3) -0.003(3) 0.003(3) -0.001(3)
C6 0.024(4) 0.016(4) 0.013(3) 0.001(3) 0.004(3) -0.001(3)
C7 0.024(4) 0.011(4) 0.016(4) 0.001(3) 0.004(3) -0.001(3)
C8 0.023(4) 0.018(4) 0.009(4) 0.004(3) 0.001(3) 0.000(3)
C9 0.024(4) 0.021(4) 0.015(4) 0.004(3) -0.003(3) -0.007(3)
C10 0.026(4) 0.017(4) 0.015(4) -0.003(3) 0.006(3) -0.008(3)
N1 0.024(3) 0.008(3) 0.015(3) 0.003(3) 0.005(3) -0.001(3)
N2 0.020(3) 0.007(3) 0.018(3) 0.003(3) 0.004(3) 0.002(3)
O1 0.030(3) 0.013(3) 0.019(3) 0.001(2) 0.000(2) -0.003(2)
Cl1 0.0264(9) 0.0138(8) 0.0227(9) 0.0039(9) 0.0042(6) -0.0023(8)

loop_
_atom_type_symbol
_atom_type_description
_atom_type_scat_dispersion_real
_atom_type_scat_dispersion_imag
_atom_type_scat_source
C C 0.0033 0.0016 'International Tables Vol C Tables 4.2.6.8 and 6.1.1.4'
H H 0.0000 0.0000 'International Tables Vol C Tables 4.2.6.8 and 6.1.1.4'
N N 0.0061 0.0033 'International Tables Vol C Tables 4.2.6.8 and 6.1.1.4'
O O 0.0106 0.0060 'International Tables Vol C Tables 4.2.6.8 and 6.1.1.4'
Cl Cl 0.1484 0.1585 'International Tables Vol C Tables 4.2.6.8 and 6.1.1.4'

loop_
_geom_angle_atom_site_label_1
_geom_angle_atom_site_label_2
_geom_angle_atom_site_label_3
_geom_angle
C2 C1 H1A 109.5
C2 C1 H1B 109.5
H1A C1 H1B 109.5
C2 C1 H1C 109.5
H1A C1 H1C 109.5
H1B C1 H1C 109.5
O1 C2 C3 123.6(8)
O1 C2 C1 118.1(8)
C3 C2 C1 118.2(7)
C4 C3 C2 123.7(7)
C4 C3 H3 118.1
C2 C3 H3 118.1
N1 C4 C3 121.7(7)
N1 C4 C5 117.4(7)
C3 C4 C5 121.0(7)
C4 C5 H5A 109.5
C4 C5 H5B 109.5
H5A C5 H5B 109.5
C4 C5 H5C 109.5
H5A C5 H5C 109.5
H5B C5 H5C 109.5
N1 C6 C7 111.1(7)
N1 C6 H6A 109.4
C7 C6 H6A 109.4
N1 C6 H6B 109.4
C7 C6 H6B 109.4
H6A C6 H6B 108.0
C6 C7 C8 109.6(7)
C6 C7 H7A 109.7
C8 C7 H7A 109.7
C6 C7 H7B 109.7
C8 C7 H7B 109.7
H7A C7 H7B 108.2
N2 C8 C7 112.9(7)
N2 C8 H8A 109.0
C7 C8 H8A 109.0
N2 C8 H8B 109.0
C7 C8 H8B 109.0
H8A C8 H8B 107.8
N2 C9 H9A 109.5
N2 C9 H9B 109.5
H9A C9 H9B 109.5
N2 C9 H9C 109.5
H9A C9 H9C 109.5
H9B C9 H9C 109.5
N2 C10 H10A 109.5
N2 C10 H10B 109.5
H10A C10 H10B 109.5
N2 C10 H10C 109.5
H10A C10 H10C 109.5
H10B C10 H10C 109.5
C4 N1 C6 124.6(7)
C4 N1 H1 115(6)
C6 N1 H1 119(6)
C10 N2 C9 110.4(7)
C10 N2 C8 110.1(7)
C9 N2 C8 111.4(7)
C10 N2 H2 107(6)
C9 N2 H2 109(6)
C8 N2 H2 110(6)

loop_
_geom_bond_atom_site_label_1
_geom_bond_atom_site_label_2
_geom_bond_distance
C1 C2 1.525(12)
C1 H1A 0.9800
C1 H1B 0.9800
C1 H1C 0.9800
C2 O1 1.249(10)
C2 C3 1.410(12)
C3 C4 1.383(12)
C3 H3 0.9500
C4 N1 1.359(10)
C4 C5 1.507(11)
C5 H5A 0.9800
C5 H5B 0.9800
C5 H5C 0.9800
C6 N1 1.452(10)
C6 C7 1.497(11)
C6 H6A 0.9900
C6 H6B 0.9900
C7 C8 1.523(11)
C7 H7A 0.9900
C7 H7B 0.9900
C8 N2 1.503(10)
C8 H8A 0.9900
C8 H8B 0.9900
C9 N2 1.492(11)
C9 H9A 0.9800
C9 H9B 0.9800
C9 H9C 0.9800
C10 N2 1.489(11)
C10 H10A 0.9800
C10 H10B 0.9800
C10 H10C 0.9800
N1 H1 0.948(11)
N2 H2 0.94(10)

loop_
_geom_hbond_atom_site_label_D
_geom_hbond_atom_site_label_H
_geom_hbond_atom_site_label_A
_geom_hbond_distance_DH
_geom_hbond_distance_HA
_geom_hbond_distance_DA
_geom_hbond_angle_DHA
_geom_hbond_site_symmetry_A
N1 H1 O1 0.948(11) 1.96(9) 2.668(9) 130(9) .
N2 H2 Cl1 0.94(10) 2.13(10) 3.020(7) 158(8) 2_646

loop_
_geom_torsion_atom_site_label_1
_geom_torsion_atom_site_label_2
_geom_torsion_atom_site_label_3
_geom_torsion_atom_site_label_4
_geom_torsion
O1 C2 C3 C4 -1.2(14)
C1 C2 C3 C4 179.5(8)
C2 C3 C4 N1 -0.9(14)
C2 C3 C4 C5 -179.1(8)
N1 C6 C7 C8 169.1(7)
C6 C7 C8 N2 169.2(7)
C3 C4 N1 C6 175.2(8)
C5 C4 N1 C6 -6.6(11)
C7 C6 N1 C4 166.9(7)
C7 C8 N2 C10 -177.3(6)
C7 C8 N2 C9 59.9(10)

loop_
_cod_related_entry_id
_cod_related_entry_database
_cod_related_entry_code
1 ChemSpider 30661230
